data_4105739
loop_
_publ_author_name
'Asa D. Melhado'
'Giovanni W. Amarante'
'Z. Jane Wang'
'Marco Luparia'
'F. Dean Toste'

_publ_section_title
;
 Gold(I)-Catalyzed Diastereo- and Enantioselective 1,3-Dipolar
 Cycloaddition and Mannich Reactions of Azlactones
;
_journal_name_full 'Journal of the American Chemical Society'
_journal_page_first 3517
_journal_page_last 3527
_journal_paper_doi 10.1021/ja1095045
_journal_volume 133
_journal_year 2011
_chemical_absolute_configuration ad
_chemical_formula_sum 'C19 H20 N2 O4 S'
_chemical_formula_weight 372.44
_chemical_name_common GWA281
_chemical_name_systematic
;
 toste22
;
_space_group.centring_type P

_space_group_crystal_system trigonal
_space_group_IT_number 152
_space_group_name_Hall 'P 31 2"'
_space_group_name_H-M_alt 'P 31 2 1'
_atom_sites_solution_hydrogens geom
_atom_sites_solution_primary direct
_atom_sites_solution_secondary difmap
_audit_creation_method SHELXL-97
_cell_angle_alpha 90.00
_cell_angle_beta 90.00
_cell_angle_gamma 120.00
_cell_formula_units_Z 6
_cell_length_a 9.3905(12)
_cell_length_b 9.3905(12)
_cell_length_c 36.349(5)
_cell_measurement_reflns_used 9942
_cell_measurement_temperature 103(2)
_cell_measurement_theta_max 25.38
_cell_measurement_theta_min 2.50
_cell_volume 2775.9(6)
_computing_cell_refinement 'Bruker SAINT'
_computing_data_collection 'Bruker APEX2'
_computing_data_reduction 'Bruker SAINT'
_computing_molecular_graphics ORTEP-32
_computing_publication_material WinGX
_computing_structure_refinement SHELXL-97
_computing_structure_solution SIR-2004
_diffrn_ambient_temperature 103(2)
_diffrn_detector_area_resol_mean 8.192
_diffrn_measured_fraction_theta_full 0.998
_diffrn_measured_fraction_theta_max 0.998
_diffrn_measurement_device_type 'Bruker SMART 1000 CCD'
_diffrn_measurement_method 'phi and omega scans'
_diffrn_radiation_monochromator graphite
_diffrn_radiation_source 'fine-focus sealed tube'
_diffrn_radiation_type MoK\a
_diffrn_radiation_wavelength 0.71073
_diffrn_reflns_av_R_equivalents 0.0234
_diffrn_reflns_av_sigmaI/netI 0.0153
_diffrn_reflns_limit_h_max 10
_diffrn_reflns_limit_h_min -11
_diffrn_reflns_limit_k_max 11
_diffrn_reflns_limit_k_min -7
_diffrn_reflns_limit_l_max 43
_diffrn_reflns_limit_l_min -41
_diffrn_reflns_number 23898
_diffrn_reflns_theta_full 25.00
_diffrn_reflns_theta_max 25.38
_diffrn_reflns_theta_min 2.50
_exptl_absorpt_coefficient_mu 0.201
_exptl_absorpt_correction_T_max 0.9801
_exptl_absorpt_correction_T_min 0.9608
_exptl_absorpt_correction_type multi-scan
_exptl_absorpt_process_details SADABS
_exptl_crystal_colour colorless
_exptl_crystal_density_diffrn 1.337
_exptl_crystal_description plate
_exptl_crystal_F_000 1176
_exptl_crystal_size_max 0.20
_exptl_crystal_size_mid 0.12
_exptl_crystal_size_min 0.10
_refine_diff_density_max 0.227
_refine_diff_density_min -0.233
_refine_diff_density_rms 0.035
_refine_ls_abs_structure_details 'Flack H D (1983), Acta Cryst. A39, 876-881'
_refine_ls_abs_structure_Flack -0.05(6)
_refine_ls_extinction_method none
_refine_ls_goodness_of_fit_ref 1.046
_refine_ls_hydrogen_treatment constr
_refine_ls_matrix_type full
_refine_ls_number_parameters 238
_refine_ls_number_reflns 3391
_refine_ls_number_restraints 0
_refine_ls_restrained_S_all 1.046
_refine_ls_R_factor_all 0.0289
_refine_ls_R_factor_gt 0.0266
_refine_ls_shift/su_max 0.000
_refine_ls_shift/su_mean 0.000
_refine_ls_structure_factor_coef Fsqd
_refine_ls_weighting_details 'calc w=1/[\s^2^(Fo^2^)+(0.0379P)^2^+0.7059P] where P=(Fo^2^+2Fc^2^)/3'
_refine_ls_weighting_scheme calc
_refine_ls_wR_factor_gt 0.0677
_refine_ls_wR_factor_ref 0.0692
_reflns_number_gt 3224
_reflns_number_total 3391
_reflns_threshold_expression >2sigma(I)
_cod_data_source_file ja1095045_si_003.cif
_cod_data_source_block toste22
_cod_depositor_comments
;
The following automatic conversions were performed:

'_space_group.centring_type' value 'primitive' was replaced with the
value 'P' as specified in the replacement file
'/home/antanas/src/cod-tools/trunk/data/replacement-values/replacement_values.lst'.

Automatic conversion script
Id: cif_fix_values 5642 2017-10-24 12:04:52Z antanas 
;
_cod_original_formula_sum 'C19 H20 N2 O4 S1'
_cod_database_code 4105739

loop_
_symmetry_equiv_pos_as_xyz
'x, y, z'
'-y, x-y, z+1/3'
'-x+y, -x, z+2/3'
'x-y, -y, -z+2/3'
'-x, -x+y, -z+1/3'
'y, x, -z'

loop_
_atom_site_label
_atom_site_type_symbol
_atom_site_fract_x
_atom_site_fract_y
_atom_site_fract_z
_atom_site_U_iso_or_equiv
_atom_site_adp_type
_atom_site_occupancy
_atom_site_symmetry_multiplicity
_atom_site_calc_flag
_atom_site_refinement_flags
C1 C 0.5916(2) 0.2972(2) 0.33472(5) 0.0237(4) Uani 1 1 d .
C2 C 0.7108(2) 0.4681(2) 0.34926(5) 0.0242(3) Uani 1 1 d .
C3 C 0.7696(2) 0.28488(19) 0.37250(4) 0.0232(4) Uani 1 1 d .
C4 C 0.4151(2) 0.2479(2) 0.34516(5) 0.0264(4) Uani 1 1 d .
H4A H 0.3409 0.1337 0.3378 0.040 Uiso 1 1 calc R
H4B H 0.3833 0.3200 0.3326 0.040 Uiso 1 1 calc R
H4C H 0.4079 0.2584 0.3718 0.040 Uiso 1 1 calc R
C5 C 0.8667(2) 0.23700(19) 0.39523(5) 0.0242(4) Uani 1 1 d .
C6 C 0.9605(2) 0.3342(2) 0.42456(5) 0.0312(4) Uani 1 1 d .
H6 H 0.9629 0.4343 0.4301 0.037 Uiso 1 1 calc R
C7 C 1.0504(2) 0.2832(3) 0.44567(6) 0.0423(5) Uani 1 1 d .
H7 H 1.1129 0.3477 0.4660 0.051 Uiso 1 1 calc R
C8 C 1.0495(3) 0.1399(3) 0.43724(6) 0.0440(5) Uani 1 1 d .
H8 H 1.1126 0.1068 0.4516 0.053 Uiso 1 1 calc R
C9 C 0.9571(2) 0.0435(2) 0.40796(6) 0.0388(4) Uani 1 1 d .
H9 H 0.9572 -0.0551 0.4022 0.047 Uiso 1 1 calc R
C10 C 0.8649(2) 0.0910(2) 0.38725(5) 0.0304(4) Uani 1 1 d .
H10 H 0.8000 0.0240 0.3674 0.036 Uiso 1 1 calc R
C11 C 0.6105(2) 0.2939(2) 0.29243(4) 0.0248(3) Uani 1 1 d .
H11 H 0.5693 0.3637 0.2812 0.030 Uiso 1 1 calc R
C12 C 0.7884(2) 0.3625(2) 0.28026(5) 0.0329(4) Uani 1 1 d .
H12A H 0.8343 0.3008 0.2923 0.049 Uiso 1 1 calc R
H12B H 0.8531 0.4787 0.2872 0.049 Uiso 1 1 calc R
H12C H 0.7923 0.3520 0.2535 0.049 Uiso 1 1 calc R
C13 C 0.55322(18) 0.1467(2) 0.20543(4) 0.0236(3) Uani 1 1 d .
C14 C 0.6306(2) 0.0575(2) 0.19740(5) 0.0268(4) Uani 1 1 d .
H14 H 0.6090 -0.0356 0.2118 0.032 Uiso 1 1 calc R
C15 C 0.7397(2) 0.1054(2) 0.16819(5) 0.0296(4) Uani 1 1 d .
H15 H 0.7919 0.0437 0.1625 0.035 Uiso 1 1 calc R
C16 C 0.7739(2) 0.2425(2) 0.14704(5) 0.0299(4) Uani 1 1 d .
C17 C 0.6978(2) 0.3315(2) 0.15592(5) 0.0328(4) Uani 1 1 d .
H17 H 0.7212 0.4262 0.1419 0.039 Uiso 1 1 calc R
C18 C 0.5873(2) 0.2843(2) 0.18505(5) 0.0290(4) Uani 1 1 d .
H18 H 0.5356 0.3463 0.1909 0.035 Uiso 1 1 calc R
C19 C 0.8884(2) 0.2906(3) 0.11449(5) 0.0420(5) Uani 1 1 d .
H19A H 0.9941 0.3039 0.1224 0.063 Uiso 1 1 calc R
H19B H 0.9055 0.3947 0.1043 0.063 Uiso 1 1 calc R
H19C H 0.8398 0.2047 0.0956 0.063 Uiso 1 1 calc R
N1 N 0.64616(16) 0.19223(17) 0.35257(4) 0.0242(3) Uani 1 1 d .
N2 N 0.50298(16) 0.12419(16) 0.28012(4) 0.0237(3) Uani 1 1 d .
H2 H 0.4905 0.0427 0.2943 0.028 Uiso 1 1 calc R
O1 O 0.72093(15) 0.59785(14) 0.34361(3) 0.0293(3) Uani 1 1 d .
O2 O 0.81676(14) 0.45106(14) 0.37314(3) 0.0247(2) Uani 1 1 d .
O3 O 0.30937(15) -0.09305(15) 0.23954(3) 0.0330(3) Uani 1 1 d .
O4 O 0.32960(16) 0.18054(16) 0.23848(3) 0.0319(3) Uani 1 1 d .
S1 S 0.40691(5) 0.08267(5) 0.241315(10) 0.02430(10) Uani 1 1 d .

loop_
_atom_site_aniso_label
_atom_site_aniso_U_11
_atom_site_aniso_U_22
_atom_site_aniso_U_33
_atom_site_aniso_U_23
_atom_site_aniso_U_13
_atom_site_aniso_U_12
C1 0.0280(9) 0.0215(8) 0.0227(9) 0.0015(7) 0.0007(7) 0.0131(7)
C2 0.0272(8) 0.0248(8) 0.0212(8) 0.0013(7) 0.0022(7) 0.0136(7)
C3 0.0253(8) 0.0204(8) 0.0228(8) 0.0016(6) 0.0052(7) 0.0106(7)
C4 0.0279(9) 0.0263(8) 0.0266(9) 0.0028(7) 0.0033(7) 0.0147(7)
C5 0.0217(8) 0.0254(8) 0.0244(9) 0.0048(6) 0.0043(7) 0.0108(7)
C6 0.0294(9) 0.0294(9) 0.0331(10) 0.0007(7) -0.0027(7) 0.0136(7)
C7 0.0405(11) 0.0434(11) 0.0429(12) -0.0019(9) -0.0144(9) 0.0209(9)
C8 0.0410(11) 0.0490(12) 0.0509(13) 0.0099(10) -0.0057(10) 0.0291(10)
C9 0.0428(11) 0.0383(11) 0.0444(12) 0.0066(9) 0.0054(9) 0.0272(9)
C10 0.0345(9) 0.0282(9) 0.0306(10) 0.0016(8) 0.0023(8) 0.0172(8)
C11 0.0273(9) 0.0217(8) 0.0232(9) 0.0011(7) 0.0003(7) 0.0108(7)
C12 0.0280(9) 0.0386(10) 0.0232(9) -0.0026(8) 0.0023(7) 0.0099(8)
C13 0.0221(7) 0.0270(8) 0.0175(8) -0.0007(7) -0.0014(6) 0.0092(7)
C14 0.0290(8) 0.0257(8) 0.0232(9) -0.0005(7) -0.0009(7) 0.0118(7)
C15 0.0280(9) 0.0330(9) 0.0275(10) -0.0051(8) -0.0015(7) 0.0151(8)
C16 0.0223(8) 0.0389(10) 0.0202(9) -0.0008(7) -0.0027(7) 0.0090(8)
C17 0.0325(10) 0.0362(10) 0.0258(9) 0.0104(8) 0.0005(8) 0.0143(8)
C18 0.0298(9) 0.0322(9) 0.0272(9) 0.0032(7) -0.0008(7) 0.0172(8)
C19 0.0307(9) 0.0629(13) 0.0266(10) 0.0053(9) 0.0031(8) 0.0190(10)
N1 0.0261(7) 0.0234(7) 0.0236(7) 0.0022(6) 0.0016(6) 0.0128(6)
N2 0.0284(7) 0.0205(7) 0.0202(7) 0.0014(6) -0.0002(5) 0.0108(6)
O1 0.0371(7) 0.0215(6) 0.0305(7) 0.0009(5) -0.0010(5) 0.0157(5)
O2 0.0282(6) 0.0211(6) 0.0243(6) -0.0009(5) -0.0011(5) 0.0119(5)
O3 0.0304(6) 0.0292(6) 0.0258(6) -0.0021(5) 0.0032(5) 0.0047(6)
O4 0.0296(7) 0.0445(7) 0.0261(7) 0.0011(6) 0.0001(5) 0.0219(6)
S1 0.02270(19) 0.0270(2) 0.0195(2) -0.00050(16) 0.00016(16) 0.00967(17)

loop_
_atom_type_symbol
_atom_type_description
_atom_type_scat_dispersion_real
_atom_type_scat_dispersion_imag
_atom_type_scat_source
C C 0.0033 0.0016 'International Tables Vol C Tables 4.2.6.8 and 6.1.1.4'
H H 0.0000 0.0000 'International Tables Vol C Tables 4.2.6.8 and 6.1.1.4'
N N 0.0061 0.0033 'International Tables Vol C Tables 4.2.6.8 and 6.1.1.4'
O O 0.0106 0.0060 'International Tables Vol C Tables 4.2.6.8 and 6.1.1.4'
S S 0.1246 0.1234 'International Tables Vol C Tables 4.2.6.8 and 6.1.1.4'

loop_
_geom_angle_atom_site_label_1
_geom_angle_atom_site_label_2
_geom_angle_atom_site_label_3
_geom_angle
N1 C1 C2 103.59(13)
N1 C1 C4 112.06(13)
C2 C1 C4 110.37(13)
N1 C1 C11 110.03(13)
C2 C1 C11 109.58(13)
C4 C1 C11 110.97(13)
O1 C2 O2 122.00(16)
O1 C2 C1 131.27(16)
O2 C2 C1 106.72(13)
N1 C3 O2 116.50(14)
N1 C3 C5 127.48(15)
O2 C3 C5 116.01(14)
C1 C4 H4A 109.5
C1 C4 H4B 109.5
H4A C4 H4B 109.5
C1 C4 H4C 109.5
H4A C4 H4C 109.5
H4B C4 H4C 109.5
C10 C5 C6 119.78(16)
C10 C5 C3 118.92(16)
C6 C5 C3 121.30(15)
C7 C6 C5 119.36(17)
C7 C6 H6 120.3
C5 C6 H6 120.3
C8 C7 C6 120.37(19)
C8 C7 H7 119.8
C6 C7 H7 119.8
C7 C8 C9 120.36(18)
C7 C8 H8 119.8
C9 C8 H8 119.8
C10 C9 C8 119.83(18)
C10 C9 H9 120.1
C8 C9 H9 120.1
C9 C10 C5 120.28(18)
C9 C10 H10 119.9
C5 C10 H10 119.9
N2 C11 C12 112.58(13)
N2 C11 C1 107.53(13)
C12 C11 C1 113.04(14)
N2 C11 H11 107.8
C12 C11 H11 107.8
C1 C11 H11 107.8
C11 C12 H12A 109.5
C11 C12 H12B 109.5
H12A C12 H12B 109.5
C11 C12 H12C 109.5
H12A C12 H12C 109.5
H12B C12 H12C 109.5
C18 C13 C14 120.40(15)
C18 C13 S1 119.43(13)
C14 C13 S1 120.17(13)
C15 C14 C13 119.39(16)
C15 C14 H14 120.3
C13 C14 H14 120.3
C14 C15 C16 120.97(17)
C14 C15 H15 119.5
C16 C15 H15 119.5
C17 C16 C15 118.71(16)
C17 C16 C19 120.58(17)
C15 C16 C19 120.69(17)
C16 C17 C18 120.91(16)
C16 C17 H17 119.5
C18 C17 H17 119.5
C13 C18 C17 119.59(17)
C13 C18 H18 120.2
C17 C18 H18 120.2
C16 C19 H19A 109.5
C16 C19 H19B 109.5
H19A C19 H19B 109.5
C16 C19 H19C 109.5
H19A C19 H19C 109.5
H19B C19 H19C 109.5
C3 N1 C1 107.26(13)
C11 N2 S1 121.83(11)
C11 N2 H2 119.1
S1 N2 H2 119.1
C2 O2 C3 105.90(13)
O4 S1 O3 119.90(7)
O4 S1 N2 108.03(7)
O3 S1 N2 106.02(7)
O4 S1 C13 106.60(8)
O3 S1 C13 107.39(7)
N2 S1 C13 108.50(7)

loop_
_geom_bond_atom_site_label_1
_geom_bond_atom_site_label_2
_geom_bond_distance
C1 N1 1.470(2)
C1 C2 1.520(2)
C1 C4 1.529(2)
C1 C11 1.550(2)
C2 O1 1.192(2)
C2 O2 1.389(2)
C3 N1 1.272(2)
C3 O2 1.3932(19)
C3 C5 1.458(2)
C4 H4A 0.9800
C4 H4B 0.9800
C4 H4C 0.9800
C5 C10 1.393(2)
C5 C6 1.393(2)
C6 C7 1.392(3)
C6 H6 0.9500
C7 C8 1.376(3)
C7 H7 0.9500
C8 C9 1.385(3)
C8 H8 0.9500
C9 C10 1.379(3)
C9 H9 0.9500
C10 H10 0.9500
C11 N2 1.466(2)
C11 C12 1.525(2)
C11 H11 1.0000
C12 H12A 0.9800
C12 H12B 0.9800
C12 H12C 0.9800
C13 C18 1.381(2)
C13 C14 1.388(2)
C13 S1 1.7677(16)
C14 C15 1.385(2)
C14 H14 0.9500
C15 C16 1.393(3)
C15 H15 0.9500
C16 C17 1.382(3)
C16 C19 1.508(2)
C17 C18 1.391(3)
C17 H17 0.9500
C18 H18 0.9500
C19 H19A 0.9800
C19 H19B 0.9800
C19 H19C 0.9800
N2 S1 1.6135(13)
N2 H2 0.8800
O3 S1 1.4333(12)
O4 S1 1.4317(12)

loop_
_cod_changelog_entry_id
_cod_changelog_entry_author
_cod_changelog_entry_date
_cod_changelog_entry_text
1 'Vaitkus, Antanas' 2022-09-21T16:10:00+03:00
;
 Removed the '_space_group.IT_number' data item since it had an incorrect value.
;
